data_1558720
loop_
_publ_author_name
'Hassan, Muhammad Murtaza'
'Israelian, Johan'
'Nawar, Nabanita'
'Ganda, Giovanni'
'Manaswiyoungkul, Pimyupa'
'Raouf, Yasir'
'Armstrong, David'
'Sedighi, Abootaleb'
'Olaoye, Olasunkanmi O.'
'Erdogan, Fettah'
'Cabral, Aaron D.'
'Angeles, Fabrizio'
'Altintas, Rabia'
'de Araujo, Elvin D.'
'Gunning, Patrick Thomas'

_publ_section_title
;
 Characterization of Conformationally Constrained Benzanilide Scaffolds
 for Potent and Selective HDAC8 Targeting.
;
_journal_name_full 'Journal of medicinal chemistry'
_journal_paper_doi 10.1021/acs.jmedchem.0c01025
_journal_year 2020
_chemical_formula_moiety 'C22 H26 N2 O3'
_chemical_formula_sum 'C22 H26 N2 O3'
_chemical_formula_weight 366.45
_space_group_crystal_system orthorhombic
_space_group_IT_number 56
_space_group_name_Hall '-P 2ab 2ac'
_space_group_name_H-M_alt 'P c c n'
_atom_sites_solution_hydrogens mixed
_audit_creation_method SHELXL-2018/3
_cell_angle_alpha 90
_cell_angle_beta 90
_cell_angle_gamma 90
_cell_formula_units_Z 8
_cell_length_a 21.4182(5)
_cell_length_b 22.3478(5)
_cell_length_c 9.3093(2)
_cell_measurement_reflns_used 9959
_cell_measurement_temperature 150(2)
_cell_measurement_theta_max 66.56
_cell_measurement_theta_min 2.86
_cell_volume 4455.89(17)
_computing_cell_refinement APEX3
_computing_data_collection 'APEX3 (Bruker, 2018)'
_computing_data_reduction 'SAINT (Bruker, 2014)'
_computing_molecular_graphics 'PLATON (Spek, 2009)'
_computing_publication_material 'SHELXTL (Sheldrick, 2008)'
_computing_structure_refinement 'SHELXL-2018/3 (Sheldrick, 2015b)'
_computing_structure_solution 'SHELXT 2014/5 (Sheldrick, 2015a)'
_diffrn_ambient_temperature 150(2)
_diffrn_measured_fraction_theta_full 0.997
_diffrn_measured_fraction_theta_max 0.988
_diffrn_measurement_device_type 'Bruker Kappa APEX-DUO CCD'
_diffrn_measurement_method '\f and \w scans'
_diffrn_radiation_type CuK\a
_diffrn_radiation_wavelength 1.54178
_diffrn_reflns_av_R_equivalents 0.1360
_diffrn_reflns_av_unetI/netI 0.0518
_diffrn_reflns_Laue_measured_fraction_full 0.997
_diffrn_reflns_Laue_measured_fraction_max 0.988
_diffrn_reflns_limit_h_max 25
_diffrn_reflns_limit_h_min -25
_diffrn_reflns_limit_k_max 26
_diffrn_reflns_limit_k_min -26
_diffrn_reflns_limit_l_max 9
_diffrn_reflns_limit_l_min -10
_diffrn_reflns_number 91022
_diffrn_reflns_point_group_measured_fraction_full 0.997
_diffrn_reflns_point_group_measured_fraction_max 0.988
_diffrn_reflns_theta_full 67.679
_diffrn_reflns_theta_max 68.152
_diffrn_reflns_theta_min 2.858
_diffrn_source 'Bruker ImuS with multi-layr optics'
_exptl_absorpt_coefficient_mu 0.584
_exptl_absorpt_correction_T_max 0.7530
_exptl_absorpt_correction_T_min 0.5770
_exptl_absorpt_correction_type multi-scan
_exptl_absorpt_process_details 'SADABS (Krause et al., 2015)'
_exptl_crystal_colour colourless
_exptl_crystal_density_diffrn 1.092
_exptl_crystal_description needle
_exptl_crystal_F_000 1568
_exptl_crystal_size_max 0.330
_exptl_crystal_size_mid 0.040
_exptl_crystal_size_min 0.040
_refine_diff_density_max 0.357
_refine_diff_density_min -0.264
_refine_diff_density_rms 0.105
_refine_ls_extinction_coef 0.0027(2)
_refine_ls_extinction_expression Fc^*^=kFc[1+0.001xFc^2^\l^3^/sin(2\q)]^-1/4^
_refine_ls_extinction_method 'SHELXL-2018/3 (Sheldrick 2018)'
_refine_ls_goodness_of_fit_ref 1.111
_refine_ls_hydrogen_treatment mixed
_refine_ls_matrix_type full
_refine_ls_number_parameters 256
_refine_ls_number_reflns 4026
_refine_ls_number_restraints 0
_refine_ls_restrained_S_all 1.111
_refine_ls_R_factor_all 0.0686
_refine_ls_R_factor_gt 0.0576
_refine_ls_shift/su_max 0.000
_refine_ls_shift/su_mean 0.000
_refine_ls_structure_factor_coef Fsqd
_refine_ls_weighting_details 'w=1/[\s^2^(Fo^2^)+(0.0368P)^2^+3.6283P] where P=(Fo^2^+2Fc^2^)/3'
_refine_ls_weighting_scheme calc
_refine_ls_wR_factor_gt 0.1313
_refine_ls_wR_factor_ref 0.1379
_reflns_Friedel_coverage 0.000
_reflns_number_gt 3315
_reflns_number_total 4026
_reflns_threshold_expression 'I > 2\s(I)'
_cod_data_source_file jm0c01025_si_003.cif
_cod_data_source_block d19127_a_sq
_cod_database_code 1558720
_shelx_shelxl_version_number 2018/3
_shelx_space_group_comment
; 
The symmetry employed for this shelxl refinement is uniquely defined 
by the following loop, which should always be used as a source of 
symmetry information in preference to the above space-group names. 
They are only intended as comments. 
;
_shelx_estimated_absorpt_t_min 0.831
_shelx_estimated_absorpt_t_max 0.977

loop_
_space_group_symop_operation_xyz
'x, y, z'
'-x+1/2, -y+1/2, z'
'-x, y+1/2, -z+1/2'
'x+1/2, -y, -z+1/2'
'-x, -y, -z'
'x-1/2, y-1/2, -z'
'x, -y-1/2, z-1/2'
'-x-1/2, y, z-1/2'

loop_
_atom_site_label
_atom_site_type_symbol
_atom_site_fract_x
_atom_site_fract_y
_atom_site_fract_z
_atom_site_U_iso_or_equiv
_atom_site_adp_type
_atom_site_occupancy
_atom_site_site_symmetry_order
_atom_site_calc_flag
_atom_site_refinement_flags_posn
_atom_site_refinement_flags_adp
_atom_site_refinement_flags_occupancy
_atom_site_disorder_assembly
_atom_site_disorder_group
O1 O 0.49573(8) 0.22027(6) 0.21528(16) 0.0381(4) Uani 1 1 d . . . . .
O2 O 0.45940(10) 0.17298(7) 0.46323(19) 0.0491(5) Uani 1 1 d . . . . .
H2O H 0.4603(19) 0.1567(17) 0.362(5) 0.104(13) Uiso 1 1 d . . . . .
O3 O 0.56045(7) 0.59419(6) 0.24257(18) 0.0367(4) Uani 1 1 d . . . . .
N1 N 0.57495(8) 0.49561(7) 0.2704(2) 0.0310(4) Uani 1 1 d . . . . .
N2 N 0.48015(10) 0.23178(8) 0.4502(2) 0.0384(5) Uani 1 1 d . . . . .
H2N H 0.4826(12) 0.2529(12) 0.539(3) 0.045(7) Uiso 1 1 d . . . . .
C1 C 0.65523(12) 0.51290(12) 0.4557(3) 0.0480(6) Uani 1 1 d . . . . .
H1A H 0.642365 0.478136 0.516485 0.058 Uiso 1 1 calc R U . . .
C2 C 0.71397(12) 0.54451(12) 0.5023(3) 0.0547(7) Uani 1 1 d . . . . .
H2A H 0.736440 0.528541 0.586933 0.066 Uiso 1 1 calc R U . . .
H2B H 0.741063 0.561661 0.426582 0.066 Uiso 1 1 calc R U . . .
C3 C 0.65134(13) 0.57315(15) 0.5268(3) 0.0598(8) Uani 1 1 d . . . . .
H3A H 0.635414 0.574798 0.626556 0.072 Uiso 1 1 calc R U . . .
H3B H 0.640036 0.607912 0.466233 0.072 Uiso 1 1 calc R U . . .
C4 C 0.64185(10) 0.50700(9) 0.2990(3) 0.0370(5) Uani 1 1 d . . . . .
H4A H 0.654644 0.544215 0.249431 0.044 Uiso 1 1 calc R U . . .
H4B H 0.666922 0.473681 0.259206 0.044 Uiso 1 1 calc R U . . .
C5 C 0.55454(10) 0.43483(8) 0.2885(2) 0.0302(5) Uani 1 1 d . . . . .
C6 C 0.57914(11) 0.39139(9) 0.1981(2) 0.0340(5) Uani 1 1 d . . . . .
H6A H 0.608298 0.402099 0.125634 0.041 Uiso 1 1 calc R U . . .
C7 C 0.56087(11) 0.33240(9) 0.2144(2) 0.0342(5) Uani 1 1 d . . . . .
H7A H 0.577877 0.302571 0.153102 0.041 Uiso 1 1 calc R U . . .
C8 C 0.51795(10) 0.31633(8) 0.3192(2) 0.0298(5) Uani 1 1 d . . . . .
C9 C 0.49409(10) 0.35993(9) 0.4105(2) 0.0307(5) Uani 1 1 d . . . . .
H9A H 0.464995 0.349251 0.483118 0.037 Uiso 1 1 calc R U . . .
C10 C 0.51279(10) 0.41901(8) 0.3955(2) 0.0313(5) Uani 1 1 d . . . . .
H10A H 0.496903 0.448693 0.458764 0.038 Uiso 1 1 calc R U . . .
C11 C 0.49696(10) 0.25268(9) 0.3246(2) 0.0305(5) Uani 1 1 d . . . . .
C12 C 0.53777(10) 0.54312(8) 0.2404(2) 0.0300(5) Uani 1 1 d . . . . .
C13 C 0.47008(10) 0.53583(8) 0.2044(2) 0.0297(5) Uani 1 1 d . . . . .
C14 C 0.43209(10) 0.58412(9) 0.2416(2) 0.0303(5) Uani 1 1 d . . . . .
H14A H 0.450361 0.617485 0.288797 0.036 Uiso 1 1 calc R U . . .
C15 C 0.36801(10) 0.58519(9) 0.2119(2) 0.0325(5) Uani 1 1 d . . . . .
C16 C 0.34362(11) 0.53653(9) 0.1389(3) 0.0364(5) Uani 1 1 d . . . . .
H16A H 0.300387 0.535906 0.116187 0.044 Uiso 1 1 calc R U . . .
C17 C 0.38101(11) 0.48848(10) 0.0982(3) 0.0381(5) Uani 1 1 d . . . . .
H17A H 0.362940 0.455923 0.047416 0.046 Uiso 1 1 calc R U . . .
C18 C 0.44407(11) 0.48737(9) 0.1305(2) 0.0330(5) Uani 1 1 d . . . . .
H18A H 0.469228 0.454292 0.102982 0.040 Uiso 1 1 calc R U . . .
C19 C 0.32889(10) 0.64027(9) 0.2520(3) 0.0349(5) Uani 1 1 d . . . . .
C20 C 0.25932(11) 0.62501(11) 0.2620(3) 0.0473(6) Uani 1 1 d . . . . .
H20A H 0.236055 0.660394 0.293670 0.071 Uiso 1 1 calc R U . . .
H20B H 0.253288 0.592501 0.331304 0.071 Uiso 1 1 calc R U . . .
H20C H 0.244102 0.612369 0.167504 0.071 Uiso 1 1 calc R U . . .
C21 C 0.33771(12) 0.68792(10) 0.1350(3) 0.0449(6) Uani 1 1 d . . . . .
H21A H 0.313897 0.723842 0.160401 0.067 Uiso 1 1 calc R U . . .
H21B H 0.322782 0.672268 0.042903 0.067 Uiso 1 1 calc R U . . .
H21C H 0.382093 0.698068 0.127135 0.067 Uiso 1 1 calc R U . . .
C22 C 0.34926(12) 0.66659(10) 0.3970(3) 0.0449(6) Uani 1 1 d . . . . .
H22A H 0.321526 0.699774 0.422777 0.067 Uiso 1 1 calc R U . . .
H22B H 0.392248 0.681284 0.389515 0.067 Uiso 1 1 calc R U . . .
H22C H 0.347002 0.635533 0.471079 0.067 Uiso 1 1 calc R U . . .

loop_
_atom_site_aniso_label
_atom_site_aniso_U_11
_atom_site_aniso_U_22
_atom_site_aniso_U_33
_atom_site_aniso_U_23
_atom_site_aniso_U_13
_atom_site_aniso_U_12
O1 0.0640(11) 0.0182(7) 0.0321(8) -0.0016(6) -0.0007(8) -0.0007(7)
O2 0.0902(14) 0.0209(8) 0.0363(10) 0.0010(7) 0.0032(9) -0.0164(8)
O3 0.0430(9) 0.0172(7) 0.0498(10) 0.0024(6) -0.0043(7) -0.0008(6)
N1 0.0370(10) 0.0169(8) 0.0391(10) 0.0027(7) -0.0012(8) -0.0001(7)
N2 0.0658(13) 0.0176(8) 0.0316(10) -0.0009(8) 0.0010(9) -0.0093(8)
C1 0.0445(14) 0.0464(14) 0.0532(16) 0.0116(12) -0.0100(12) -0.0062(11)
C2 0.0420(14) 0.0526(15) 0.0694(19) -0.0123(14) -0.0111(13) 0.0053(12)
C3 0.0462(15) 0.082(2) 0.0509(17) -0.0181(15) -0.0030(13) 0.0130(14)
C4 0.0329(11) 0.0244(10) 0.0538(15) 0.0015(10) -0.0007(10) 0.0010(9)
C5 0.0388(11) 0.0170(9) 0.0349(12) 0.0015(8) -0.0040(9) 0.0005(8)
C6 0.0455(13) 0.0220(10) 0.0344(12) 0.0008(9) 0.0073(10) 0.0011(9)
C7 0.0483(13) 0.0198(9) 0.0345(12) -0.0028(8) 0.0033(10) 0.0036(9)
C8 0.0414(12) 0.0172(9) 0.0307(11) 0.0011(8) -0.0031(9) 0.0010(8)
C9 0.0392(12) 0.0213(10) 0.0317(11) 0.0011(8) 0.0007(9) 0.0001(8)
C10 0.0427(12) 0.0184(9) 0.0328(12) -0.0021(8) 0.0001(9) 0.0042(8)
C11 0.0441(12) 0.0177(9) 0.0295(11) -0.0010(8) -0.0023(9) 0.0021(9)
C12 0.0397(12) 0.0183(9) 0.0321(11) 0.0025(8) 0.0006(9) 0.0014(8)
C13 0.0400(11) 0.0199(9) 0.0291(11) 0.0021(8) -0.0006(9) -0.0005(8)
C14 0.0406(12) 0.0200(9) 0.0303(11) 0.0022(8) -0.0016(9) -0.0025(8)
C15 0.0404(12) 0.0267(10) 0.0305(12) 0.0012(9) 0.0003(9) 0.0004(9)
C16 0.0407(12) 0.0302(11) 0.0382(13) -0.0005(10) -0.0052(10) -0.0032(9)
C17 0.0468(13) 0.0281(11) 0.0395(13) -0.0052(9) -0.0046(10) -0.0041(9)
C18 0.0435(12) 0.0208(10) 0.0348(12) -0.0001(9) 0.0000(10) -0.0005(9)
C19 0.0390(12) 0.0274(10) 0.0383(12) 0.0017(9) -0.0002(10) 0.0018(9)
C20 0.0370(13) 0.0424(13) 0.0627(17) -0.0056(12) 0.0037(12) 0.0012(10)
C21 0.0549(15) 0.0307(11) 0.0492(15) 0.0069(11) 0.0032(12) 0.0086(10)
C22 0.0530(15) 0.0342(12) 0.0474(15) -0.0088(11) 0.0005(12) 0.0094(11)

loop_
_atom_type_symbol
_atom_type_description
_atom_type_scat_dispersion_real
_atom_type_scat_dispersion_imag
_atom_type_scat_source
C C 0.0181 0.0091 'International Tables Vol C Tables 4.2.6.8 and 6.1.1.4'
H H 0.0000 0.0000 'International Tables Vol C Tables 4.2.6.8 and 6.1.1.4'
N N 0.0311 0.0180 'International Tables Vol C Tables 4.2.6.8 and 6.1.1.4'
O O 0.0492 0.0322 'International Tables Vol C Tables 4.2.6.8 and 6.1.1.4'

loop_
_geom_angle_atom_site_label_1
_geom_angle_atom_site_label_2
_geom_angle_atom_site_label_3
_geom_angle
_geom_angle_site_symmetry_1
_geom_angle_site_symmetry_3
_geom_angle_publ_flag
N2 O2 H2O 105(2) . . ?
C12 N1 C5 125.85(18) . . ?
C12 N1 C4 118.10(17) . . ?
C5 N1 C4 115.85(16) . . ?
C11 N2 O2 120.14(18) . . ?
C11 N2 H2N 125.8(16) . . ?
O2 N2 H2N 114.0(16) . . ?
C4 C1 C3 119.9(2) . . ?
C4 C1 C2 118.9(2) . . ?
C3 C1 C2 59.96(17) . . ?
C4 C1 H1A 115.6 . . ?
C3 C1 H1A 115.6 . . ?
C2 C1 H1A 115.6 . . ?
C3 C2 C1 59.89(19) . . ?
C3 C2 H2A 117.8 . . ?
C1 C2 H2A 117.8 . . ?
C3 C2 H2B 117.8 . . ?
C1 C2 H2B 117.8 . . ?
H2A C2 H2B 114.9 . . ?
C1 C3 C2 60.15(17) . . ?
C1 C3 H3A 117.8 . . ?
C2 C3 H3A 117.8 . . ?
C1 C3 H3B 117.8 . . ?
C2 C3 H3B 117.8 . . ?
H3A C3 H3B 114.9 . . ?
N1 C4 C1 112.2(2) . . ?
N1 C4 H4A 109.2 . . ?
C1 C4 H4A 109.2 . . ?
N1 C4 H4B 109.2 . . ?
C1 C4 H4B 109.2 . . ?
H4A C4 H4B 107.9 . . ?
C10 C5 C6 120.17(18) . . ?
C10 C5 N1 121.52(18) . . ?
C6 C5 N1 118.29(19) . . ?
C7 C6 C5 119.5(2) . . ?
C7 C6 H6A 120.3 . . ?
C5 C6 H6A 120.3 . . ?
C6 C7 C8 120.7(2) . . ?
C6 C7 H7A 119.6 . . ?
C8 C7 H7A 119.6 . . ?
C7 C8 C9 119.47(18) . . ?
C7 C8 C11 118.01(18) . . ?
C9 C8 C11 122.46(19) . . ?
C10 C9 C8 120.0(2) . . ?
C10 C9 H9A 120.0 . . ?
C8 C9 H9A 120.0 . . ?
C5 C10 C9 120.14(19) . . ?
C5 C10 H10A 119.9 . . ?
C9 C10 H10A 119.9 . . ?
O1 C11 N2 120.98(19) . . ?
O1 C11 C8 122.11(19) . . ?
N2 C11 C8 116.90(18) . . ?
O3 C12 N1 119.16(19) . . ?
O3 C12 C13 118.88(17) . . ?
N1 C12 C13 121.97(17) . . ?
C14 C13 C18 119.2(2) . . ?
C14 C13 C12 115.15(18) . . ?
C18 C13 C12 125.48(19) . . ?
C13 C14 C15 122.41(19) . . ?
C13 C14 H14A 118.8 . . ?
C15 C14 H14A 118.8 . . ?
C16 C15 C14 117.0(2) . . ?
C16 C15 C19 122.9(2) . . ?
C14 C15 C19 120.04(19) . . ?
C15 C16 C17 121.5(2) . . ?
C15 C16 H16A 119.3 . . ?
C17 C16 H16A 119.3 . . ?
C18 C17 C16 121.1(2) . . ?
C18 C17 H17A 119.5 . . ?
C16 C17 H17A 119.5 . . ?
C17 C18 C13 118.8(2) . . ?
C17 C18 H18A 120.6 . . ?
C13 C18 H18A 120.6 . . ?
C20 C19 C21 108.5(2) . . ?
C20 C19 C22 108.0(2) . . ?
C21 C19 C22 108.83(19) . . ?
C20 C19 C15 111.55(18) . . ?
C21 C19 C15 108.43(19) . . ?
C22 C19 C15 111.48(18) . . ?
C19 C20 H20A 109.5 . . ?
C19 C20 H20B 109.5 . . ?
H20A C20 H20B 109.5 . . ?
C19 C20 H20C 109.5 . . ?
H20A C20 H20C 109.5 . . ?
H20B C20 H20C 109.5 . . ?
C19 C21 H21A 109.5 . . ?
C19 C21 H21B 109.5 . . ?
H21A C21 H21B 109.5 . . ?
C19 C21 H21C 109.5 . . ?
H21A C21 H21C 109.5 . . ?
H21B C21 H21C 109.5 . . ?
C19 C22 H22A 109.5 . . ?
C19 C22 H22B 109.5 . . ?
H22A C22 H22B 109.5 . . ?
C19 C22 H22C 109.5 . . ?
H22A C22 H22C 109.5 . . ?
H22B C22 H22C 109.5 . . ?

loop_
_geom_bond_atom_site_label_1
_geom_bond_atom_site_label_2
_geom_bond_distance
_geom_bond_site_symmetry_2
_geom_bond_publ_flag
O1 C11 1.249(3) . ?
O2 N2 1.392(2) . ?
O2 H2O 1.01(5) . ?
O3 C12 1.240(2) . ?
N1 C12 1.356(3) . ?
N1 C5 1.437(2) . ?
N1 C4 1.480(3) . ?
N2 C11 1.310(3) . ?
N2 H2N 0.96(3) . ?
C1 C4 1.492(4) . ?
C1 C3 1.503(4) . ?
C1 C2 1.507(4) . ?
C1 H1A 1.0000 . ?
C2 C3 1.504(4) . ?
C2 H2A 0.9900 . ?
C2 H2B 0.9900 . ?
C3 H3A 0.9900 . ?
C3 H3B 0.9900 . ?
C4 H4A 0.9900 . ?
C4 H4B 0.9900 . ?
C5 C10 1.384(3) . ?
C5 C6 1.389(3) . ?
C6 C7 1.383(3) . ?
C6 H6A 0.9500 . ?
C7 C8 1.388(3) . ?
C7 H7A 0.9500 . ?
C8 C9 1.390(3) . ?
C8 C11 1.493(3) . ?
C9 C10 1.387(3) . ?
C9 H9A 0.9500 . ?
C10 H10A 0.9500 . ?
C12 C13 1.497(3) . ?
C13 C14 1.395(3) . ?
C13 C18 1.399(3) . ?
C14 C15 1.400(3) . ?
C14 H14A 0.9500 . ?
C15 C16 1.384(3) . ?
C15 C19 1.535(3) . ?
C16 C17 1.392(3) . ?
C16 H16A 0.9500 . ?
C17 C18 1.384(3) . ?
C17 H17A 0.9500 . ?
C18 H18A 0.9500 . ?
C19 C20 1.531(3) . ?
C19 C21 1.535(3) . ?
C19 C22 1.535(3) . ?
C20 H20A 0.9800 . ?
C20 H20B 0.9800 . ?
C20 H20C 0.9800 . ?
C21 H21A 0.9800 . ?
C21 H21B 0.9800 . ?
C21 H21C 0.9800 . ?
C22 H22A 0.9800 . ?
C22 H22B 0.9800 . ?
C22 H22C 0.9800 . ?

loop_
_geom_hbond_atom_site_label_D
_geom_hbond_atom_site_label_H
_geom_hbond_atom_site_label_A
_geom_hbond_distance_DH
_geom_hbond_distance_HA
_geom_hbond_distance_DA
_geom_hbond_angle_DHA
_geom_hbond_site_symmetry_A
_geom_hbond_publ_flag
O2 H2O O1 1.01(5) 2.11(4) 2.655(2) 112(3) . yes
O2 H2O O3 1.01(5) 1.76(4) 2.637(2) 143(3) 3_645 yes
N2 H2N O1 0.96(3) 1.77(3) 2.711(2) 169(2) 7_566 yes

loop_
_geom_torsion_atom_site_label_1
_geom_torsion_atom_site_label_2
_geom_torsion_atom_site_label_3
_geom_torsion_atom_site_label_4
_geom_torsion
_geom_torsion_site_symmetry_1
_geom_torsion_site_symmetry_2
_geom_torsion_site_symmetry_3
_geom_torsion_site_symmetry_4
_geom_torsion_publ_flag
C4 C1 C2 C3 109.8(3) . . . . ?
C4 C1 C3 C2 -108.1(3) . . . . ?
C12 N1 C4 C1 94.7(2) . . . . ?
C5 N1 C4 C1 -80.5(2) . . . . ?
C3 C1 C4 N1 -89.4(3) . . . . ?
C2 C1 C4 N1 -159.4(2) . . . . ?
C12 N1 C5 C10 -60.7(3) . . . . ?
C4 N1 C5 C10 114.0(2) . . . . ?
C12 N1 C5 C6 121.0(2) . . . . ?
C4 N1 C5 C6 -64.2(3) . . . . ?
C10 C5 C6 C7 1.0(3) . . . . ?
N1 C5 C6 C7 179.2(2) . . . . ?
C5 C6 C7 C8 0.5(4) . . . . ?
C6 C7 C8 C9 -1.3(3) . . . . ?
C6 C7 C8 C11 175.9(2) . . . . ?
C7 C8 C9 C10 0.6(3) . . . . ?
C11 C8 C9 C10 -176.5(2) . . . . ?
C6 C5 C10 C9 -1.7(3) . . . . ?
N1 C5 C10 C9 -179.8(2) . . . . ?
C8 C9 C10 C5 0.9(3) . . . . ?
O2 N2 C11 O1 -1.2(3) . . . . ?
O2 N2 C11 C8 179.33(19) . . . . ?
C7 C8 C11 O1 -28.3(3) . . . . ?
C9 C8 C11 O1 148.8(2) . . . . ?
C7 C8 C11 N2 151.2(2) . . . . ?
C9 C8 C11 N2 -31.8(3) . . . . ?
C5 N1 C12 O3 172.4(2) . . . . ?
C4 N1 C12 O3 -2.3(3) . . . . ?
C5 N1 C12 C13 -7.8(3) . . . . ?
C4 N1 C12 C13 177.6(2) . . . . ?
O3 C12 C13 C14 -29.1(3) . . . . ?
N1 C12 C13 C14 151.1(2) . . . . ?
O3 C12 C13 C18 146.7(2) . . . . ?
N1 C12 C13 C18 -33.1(3) . . . . ?
C18 C13 C14 C15 2.2(3) . . . . ?
C12 C13 C14 C15 178.25(19) . . . . ?
C13 C14 C15 C16 -2.0(3) . . . . ?
C13 C14 C15 C19 -178.5(2) . . . . ?
C14 C15 C16 C17 0.6(3) . . . . ?
C19 C15 C16 C17 177.0(2) . . . . ?
C15 C16 C17 C18 0.6(4) . . . . ?
C16 C17 C18 C13 -0.5(3) . . . . ?
C14 C13 C18 C17 -0.9(3) . . . . ?
C12 C13 C18 C17 -176.5(2) . . . . ?
C16 C15 C19 C20 24.3(3) . . . . ?
C14 C15 C19 C20 -159.5(2) . . . . ?
C16 C15 C19 C21 -95.2(3) . . . . ?
C14 C15 C19 C21 81.1(3) . . . . ?
C16 C15 C19 C22 145.1(2) . . . . ?
C14 C15 C19 C22 -38.7(3) . . . . ?
